data_7012487
loop_
_publ_author_name
'Li, Qing-Shan'
'Xu, Feng-Bo'
'Cui, Da-Jun'
'Yu, Kai'
'Zeng, Xian-Shun'
'Leng, Xue-Bing'
'Song, Hai-Bin'
'Zhang, Zheng-Zhi'

_publ_section_title
;
 Heterobimetallic Pt(ii)--M(i)&#x00A0;(M = Cu, Ag) eight-membered
 macrocyclic complexes with large-bite P,N-ligand bridgesElectronic
 supplementary information (ESI) available: UV-vis absorption spectra
 and the fluorescence excitation and emission spectra of complexes 3
 and 5. See http://www.rsc.org/suppdata/dt/b2/b211301p/
;
_journal_issue 8
_journal_name_full 'Dalton Transactions'
_journal_page_first 1551
_journal_paper_doi 10.1039/b211301p
_journal_year 2003
_chemical_formula_sum 'C71 H64 Cl4 Cu2 N6 O8 P2 Pt'
_chemical_formula_weight 1655.19
_chemical_name_systematic
; 
? 
;
_space_group_IT_number 14
_symmetry_cell_setting monoclinic
_symmetry_space_group_name_Hall '-P 2ybc'
_symmetry_space_group_name_H-M 'P 1 21/c 1'
_atom_sites_solution_hydrogens geom
_atom_sites_solution_primary direct
_atom_sites_solution_secondary difmap
_audit_creation_method SHELXL-97
_cell_angle_alpha 90.00
_cell_angle_beta 92.685(5)
_cell_angle_gamma 90.00
_cell_formula_units_Z 2
_cell_length_a 12.274(4)
_cell_length_b 19.011(6)
_cell_length_c 16.666(5)
_cell_measurement_reflns_used 1018
_cell_measurement_temperature 293(2)
_cell_measurement_theta_max 23.91
_cell_measurement_theta_min 3.21
_cell_volume 3885(2)
_computing_cell_refinement 'Bruker SMART'
_computing_data_collection 'Bruker SMART'
_computing_data_reduction 'Bruker SAINT'
_computing_molecular_graphics 'Bruker SHELXTL'
_computing_publication_material 'Bruker SHELXTL'
_computing_structure_refinement 'SHELXL-97 (Sheldrick, 1997)'
_computing_structure_solution 'SHELXS-97 (Sheldrick, 1990)'
_diffrn_ambient_temperature 293(2)
_diffrn_measured_fraction_theta_full 0.995
_diffrn_measured_fraction_theta_max 0.995
_diffrn_measurement_device_type 'CCD area detector'
_diffrn_measurement_method 'phi and omega scans'
_diffrn_radiation_monochromator graphite
_diffrn_radiation_source 'fine-focus sealed tube'
_diffrn_radiation_type MoK\a
_diffrn_radiation_wavelength 0.71073
_diffrn_reflns_av_R_equivalents 0.0531
_diffrn_reflns_av_sigmaI/netI 0.0684
_diffrn_reflns_limit_h_max 15
_diffrn_reflns_limit_h_min -15
_diffrn_reflns_limit_k_max 18
_diffrn_reflns_limit_k_min -23
_diffrn_reflns_limit_l_max 20
_diffrn_reflns_limit_l_min -18
_diffrn_reflns_number 22034
_diffrn_reflns_theta_full 26.38
_diffrn_reflns_theta_max 26.38
_diffrn_reflns_theta_min 1.98
_exptl_absorpt_coefficient_mu 2.571
_exptl_absorpt_correction_T_max 1.000000
_exptl_absorpt_correction_T_min 0.801517
_exptl_absorpt_correction_type multi-scan
_exptl_absorpt_process_details SADABS
_exptl_crystal_colour COLORLESS
_exptl_crystal_density_diffrn 1.415
_exptl_crystal_density_method 'not measured'
_exptl_crystal_description BLOCK
_exptl_crystal_F_000 1660
_exptl_crystal_size_max 0.44
_exptl_crystal_size_mid 0.38
_exptl_crystal_size_min 0.32
_refine_diff_density_max 1.404
_refine_diff_density_min -0.787
_refine_diff_density_rms 0.132
_refine_ls_extinction_method none
_refine_ls_goodness_of_fit_ref 1.153
_refine_ls_hydrogen_treatment mixed
_refine_ls_matrix_type full
_refine_ls_number_parameters 427
_refine_ls_number_reflns 7926
_refine_ls_number_restraints 24
_refine_ls_restrained_S_all 1.154
_refine_ls_R_factor_all 0.1111
_refine_ls_R_factor_gt 0.0683
_refine_ls_shift/su_max 0.000
_refine_ls_shift/su_mean 0.000
_refine_ls_structure_factor_coef Fsqd
_refine_ls_weighting_details 'calc w=1/[\s^2^(Fo^2^)+(0.0731P)^2^+15.6592P] where P=(Fo^2^+2Fc^2^)/3'
_refine_ls_weighting_scheme calc
_refine_ls_wR_factor_gt 0.1686
_refine_ls_wR_factor_ref 0.1885
_reflns_number_gt 5405
_reflns_number_total 7926
_reflns_threshold_expression >2sigma(I)
_cod_data_source_file b211301p.txt
_cod_data_source_block complex_4"
_cod_depositor_comments
;
The following automatic conversions were performed:
'_symmetry_cell_setting' value 'Monoclinic' changed to 'monoclinic'
according to '/home/saulius/struct/CIF-dictionaries/cif_core.dic'
dictionary named 'cif_core.dic' version 2.4.1 from
2010-06-29.

'_exptl_absorpt_correction_type' value 'MULTI-SCAN' changed
to 'multi-scan' according to
'/home/saulius/struct/CIF-dictionaries/cif_core.dic' dictionary named
'cif_core.dic' version 2.4.1 from 2010-06-29.

Automatic conversion script
Id: cif_fix_enum 1527 2010-12-29 10:47:43Z saulius 
;
_cod_original_cell_volume 3884(2)
_cod_original_sg_symbol_H-M P2(1)/c
_cod_database_code 7012487

loop_
_symmetry_equiv_pos_as_xyz
'x, y, z'
'-x, y+1/2, -z+1/2'
'-x, -y, -z'
'x, -y-1/2, z-1/2'

loop_
_atom_site_label
_atom_site_type_symbol
_atom_site_fract_x
_atom_site_fract_y
_atom_site_fract_z
_atom_site_U_iso_or_equiv
_atom_site_adp_type
_atom_site_occupancy
_atom_site_symmetry_multiplicity
_atom_site_calc_flag
_atom_site_refinement_flags
_atom_site_disorder_assembly
_atom_site_disorder_group
Pt1 Pt 0.0000 0.0000 0.5000 0.04168(16) Uani 1 2 d S . .
Cu1 Cu -0.09526(9) -0.04060(7) 0.68965(7) 0.0526(3) Uani 1 1 d . . .
P1 P -0.12330(17) -0.07269(13) 0.42985(13) 0.0444(5) Uani 1 1 d . . .
N1 N -0.1196(7) -0.1646(5) 0.5616(5) 0.068(2) Uani 1 1 d . . .
N2 N -0.0032(7) -0.1265(5) 0.6709(5) 0.064(2) Uani 1 1 d . . .
C1 C -0.2203(8) -0.1542(7) 0.6054(7) 0.076(3) Uani 1 1 d . . .
H1A H -0.2541 -0.1099 0.5895 0.091 Uiso 1 1 calc R . .
H1B H -0.2027 -0.1524 0.6627 0.091 Uiso 1 1 calc R . .
C2 C -0.2997(8) -0.2149(6) 0.5866(7) 0.064(3) Uani 1 1 d . . .
C3 C -0.2738(12) -0.2801(8) 0.6056(11) 0.112(5) Uani 1 1 d . . .
H3A H -0.2036 -0.2905 0.6256 0.134 Uiso 1 1 calc R . .
C4 C -0.3517(17) -0.3348(9) 0.5961(13) 0.133(7) Uani 1 1 d . . .
H4A H -0.3335 -0.3800 0.6133 0.160 Uiso 1 1 calc R . .
C5 C -0.4504(17) -0.3225(13) 0.5629(12) 0.135(8) Uani 1 1 d . . .
H5A H -0.4996 -0.3592 0.5538 0.163 Uiso 1 1 calc R . .
C6 C -0.4785(13) -0.2549(12) 0.5423(10) 0.119(6) Uani 1 1 d . . .
H6A H -0.5480 -0.2449 0.5207 0.143 Uiso 1 1 calc R . .
C7 C -0.4010(10) -0.2009(8) 0.5541(8) 0.090(4) Uani 1 1 d . . .
H7A H -0.4194 -0.1550 0.5395 0.108 Uiso 1 1 calc R . .
C8 C -0.0167(8) -0.1638(5) 0.6026(6) 0.059(3) Uani 1 1 d . . .
C9 C 0.0685(10) -0.2041(6) 0.5724(8) 0.075(3) Uani 1 1 d . . .
H9A H 0.0611 -0.2281 0.5238 0.090 Uiso 1 1 calc R . .
C10 C 0.1677(11) -0.2057(7) 0.6217(9) 0.089(4) Uani 1 1 d . . .
H10A H 0.2274 -0.2302 0.6038 0.107 Uiso 1 1 calc R . .
C11 C 0.1768(10) -0.1723(7) 0.6936(8) 0.080(4) Uani 1 1 d . . .
H11A H 0.2402 -0.1752 0.7263 0.096 Uiso 1 1 calc R . .
C12 C 0.0896(10) -0.1347(6) 0.7157(8) 0.082(4) Uani 1 1 d . . .
H12A H 0.0943 -0.1129 0.7657 0.099 Uiso 1 1 calc R . .
C13 C -0.1296(9) -0.1634(5) 0.4765(6) 0.062(3) Uani 1 1 d . . .
H13A H -0.1985 -0.1850 0.4596 0.075 Uiso 1 1 calc R . .
H13B H -0.0719 -0.1920 0.4556 0.075 Uiso 1 1 calc R . .
C14 C -0.0920(7) -0.0947(5) 0.3272(5) 0.050(2) Uani 1 1 d . . .
C15 C -0.0205(9) -0.1475(6) 0.3084(6) 0.071(3) Uani 1 1 d . . .
H15A H 0.0063 -0.1773 0.3490 0.085 Uiso 1 1 calc R . .
C16 C 0.0118(11) -0.1574(8) 0.2321(8) 0.091(4) Uani 1 1 d . . .
H16A H 0.0603 -0.1934 0.2213 0.110 Uiso 1 1 calc R . .
C17 C -0.0273(12) -0.1138(9) 0.1702(8) 0.096(5) Uani 1 1 d . . .
H17A H -0.0048 -0.1203 0.1182 0.115 Uiso 1 1 calc R . .
C18 C -0.0987(12) -0.0614(7) 0.1866(6) 0.080(4) Uani 1 1 d . . .
H18A H -0.1258 -0.0325 0.1452 0.096 Uiso 1 1 calc R . .
C19 C -0.1321(9) -0.0505(6) 0.2651(6) 0.065(3) Uani 1 1 d . . .
H19A H -0.1804 -0.0144 0.2759 0.078 Uiso 1 1 calc R . .
C20 C -0.2620(7) -0.0393(6) 0.4195(6) 0.055(2) Uani 1 1 d . . .
C21 C -0.3452(9) -0.0820(7) 0.3896(8) 0.087(4) Uani 1 1 d . . .
H21A H -0.3315 -0.1289 0.3779 0.104 Uiso 1 1 calc R . .
C22 C -0.4479(10) -0.0551(9) 0.3772(10) 0.104(5) Uani 1 1 d . . .
H22A H -0.5041 -0.0841 0.3576 0.125 Uiso 1 1 calc R . .
C23 C -0.4687(10) 0.0131(10) 0.3931(11) 0.125(7) Uani 1 1 d . . .
H23A H -0.5393 0.0303 0.3846 0.150 Uiso 1 1 calc R . .
C24 C -0.3867(10) 0.0581(8) 0.4219(9) 0.102(5) Uani 1 1 d . . .
H24A H -0.4007 0.1053 0.4318 0.123 Uiso 1 1 calc R . .
C25 C -0.2828(9) 0.0298(7) 0.4352(7) 0.067(3) Uani 1 1 d . . .
H25A H -0.2265 0.0585 0.4553 0.081 Uiso 1 1 calc R . .
C26 C -0.1063(6) 0.0173(4) 0.5872(5) 0.041(2) Uani 1 1 d . . .
C27 C -0.1709(7) 0.0422(5) 0.6353(5) 0.046(2) Uani 1 1 d . . .
C28 C -0.2433(7) 0.0920(5) 0.6692(5) 0.046(2) Uani 1 1 d . . .
C29 C -0.2869(9) 0.0821(7) 0.7442(7) 0.078(3) Uani 1 1 d . . .
H29A H -0.2721 0.0404 0.7718 0.093 Uiso 1 1 calc R . .
C30 C -0.3504(10) 0.1314(7) 0.7783(8) 0.083(4) Uani 1 1 d . . .
H30A H -0.3747 0.1241 0.8297 0.100 Uiso 1 1 calc R . .
C31 C -0.3777(10) 0.1901(7) 0.7386(8) 0.083(4) Uani 1 1 d . . .
H31A H -0.4239 0.2225 0.7613 0.099 Uiso 1 1 calc R . .
C32 C -0.3384(10) 0.2028(6) 0.6645(8) 0.082(4) Uani 1 1 d . . .
H32A H -0.3564 0.2443 0.6374 0.098 Uiso 1 1 calc R . .
C33 C -0.2698(8) 0.1525(6) 0.6293(7) 0.062(3) Uani 1 1 d . . .
H33A H -0.2430 0.1608 0.5789 0.075 Uiso 1 1 calc R . .
N3 N -0.1237(8) -0.0558(5) 0.8034(5) 0.075(3) Uani 1 1 d . . .
C34 C -0.1363(11) -0.0654(8) 0.8691(7) 0.087(4) Uani 1 1 d . . .
C35 C -0.1489(16) -0.0777(12) 0.9553(8) 0.154(8) Uani 1 1 d . . .
H35A H -0.1215 -0.1236 0.9695 0.185 Uiso 1 1 calc R . .
H35B H -0.2247 -0.0749 0.9668 0.185 Uiso 1 1 calc R . .
H35C H -0.1088 -0.0427 0.9859 0.185 Uiso 1 1 calc R . .
Cl1 Cl 0.1829(5) -0.3658(3) 0.4537(3) 0.1337(17) Uani 1 1 d D . .
O1 O 0.1418(19) -0.4114(9) 0.5050(12) 0.352(17) Uani 1 1 d D . .
O2 O 0.2212(13) -0.4003(9) 0.3888(8) 0.235(9) Uani 1 1 d D . .
O3 O 0.2602(13) -0.3250(9) 0.4871(10) 0.255(10) Uani 1 1 d D . .
O4 O 0.0974(12) -0.3232(10) 0.4234(11) 0.287(14) Uani 1 1 d D . .
C36 C 0.5051(17) 0.0964(14) 0.1805(18) 0.25(3) Uani 0.50 1 d PD . .
H36A H 0.5223 0.0770 0.2334 0.302 Uiso 0.50 1 calc PR . .
H36B H 0.5693 0.1204 0.1626 0.302 Uiso 0.50 1 calc PR . .
Cl2 Cl 0.468(2) 0.0277(11) 0.1124(14) 0.300 Uiso 0.50 1 d PD . .
Cl3 Cl 0.395(2) 0.1568(11) 0.1852(14) 0.300 Uiso 0.50 1 d PD . .

loop_
_atom_site_aniso_label
_atom_site_aniso_U_11
_atom_site_aniso_U_22
_atom_site_aniso_U_33
_atom_site_aniso_U_23
_atom_site_aniso_U_13
_atom_site_aniso_U_12
Pt1 0.0300(2) 0.0588(3) 0.0365(2) -0.0075(3) 0.00476(15) -0.0031(2)
Cu1 0.0537(7) 0.0638(8) 0.0402(6) -0.0038(6) 0.0010(5) 0.0035(6)
P1 0.0354(11) 0.0613(15) 0.0363(12) -0.0076(11) 0.0004(9) -0.0057(10)
N1 0.050(5) 0.098(7) 0.056(5) 0.006(5) 0.001(4) -0.007(5)
N2 0.081(6) 0.072(6) 0.039(5) 0.001(4) -0.005(4) 0.020(5)
C1 0.050(6) 0.123(10) 0.056(7) 0.006(7) 0.014(5) 0.000(6)
C2 0.054(6) 0.065(7) 0.074(7) -0.009(6) 0.009(5) -0.005(5)
C3 0.086(10) 0.078(10) 0.171(17) 0.009(10) -0.002(10) -0.004(8)
C4 0.124(15) 0.079(11) 0.20(2) 0.009(11) 0.008(14) -0.006(11)
C5 0.116(15) 0.18(2) 0.115(15) -0.047(14) 0.044(12) -0.077(15)
C6 0.086(11) 0.163(17) 0.107(13) 0.006(13) -0.016(9) -0.039(12)
C7 0.067(8) 0.099(10) 0.104(10) 0.013(8) -0.010(7) -0.007(7)
C8 0.058(6) 0.058(6) 0.060(6) 0.008(5) 0.000(5) 0.003(5)
C9 0.076(8) 0.071(8) 0.078(8) 0.001(6) 0.011(6) 0.013(6)
C10 0.071(8) 0.079(9) 0.118(12) 0.022(8) 0.011(8) 0.019(7)
C11 0.074(8) 0.078(8) 0.085(9) 0.013(7) -0.022(7) 0.001(7)
C12 0.071(8) 0.077(8) 0.095(9) 0.002(7) -0.037(7) 0.009(6)
C13 0.065(6) 0.063(7) 0.059(6) -0.006(5) 0.007(5) -0.015(5)
C14 0.049(5) 0.065(6) 0.035(5) -0.010(4) -0.001(4) -0.019(5)
C15 0.070(7) 0.094(9) 0.048(6) -0.035(6) -0.005(5) 0.011(6)
C16 0.076(8) 0.128(12) 0.070(9) -0.040(8) 0.006(7) 0.000(8)
C17 0.109(11) 0.123(12) 0.057(8) -0.034(8) 0.025(7) -0.032(9)
C18 0.114(10) 0.087(9) 0.040(6) 0.000(6) -0.002(6) -0.017(8)
C19 0.068(7) 0.079(8) 0.047(6) -0.009(5) -0.004(5) -0.002(6)
C20 0.031(4) 0.076(7) 0.057(6) -0.016(5) 0.000(4) -0.002(5)
C21 0.047(6) 0.107(10) 0.105(10) -0.017(8) -0.018(6) -0.008(6)
C22 0.046(7) 0.127(13) 0.137(13) -0.013(11) -0.023(7) -0.007(8)
C23 0.038(6) 0.18(2) 0.155(16) -0.031(13) -0.022(8) 0.020(9)
C24 0.064(8) 0.117(12) 0.125(12) -0.035(9) -0.012(8) 0.030(8)
C25 0.047(6) 0.082(7) 0.073(7) -0.012(6) -0.005(5) -0.002(6)
C26 0.034(4) 0.052(6) 0.037(4) 0.001(4) 0.000(3) -0.003(3)
C27 0.036(4) 0.069(6) 0.033(4) -0.003(4) 0.004(3) -0.009(4)
C28 0.034(4) 0.058(6) 0.045(5) -0.009(4) 0.005(4) 0.004(4)
C29 0.073(7) 0.098(9) 0.065(7) -0.002(6) 0.025(6) 0.023(7)
C30 0.084(9) 0.090(9) 0.078(8) 0.001(7) 0.037(7) 0.021(7)
C31 0.079(8) 0.090(10) 0.081(9) -0.042(8) 0.022(7) -0.003(7)
C32 0.079(8) 0.060(7) 0.104(10) -0.010(7) -0.012(7) 0.015(6)
C33 0.059(6) 0.067(7) 0.062(7) -0.010(5) 0.012(5) 0.004(5)
N3 0.078(6) 0.098(8) 0.049(5) 0.001(5) 0.008(4) 0.004(5)
C34 0.106(10) 0.119(11) 0.037(6) 0.003(6) -0.002(6) 0.028(8)
C35 0.166(17) 0.25(2) 0.049(8) 0.019(11) 0.016(9) 0.029(16)
Cl1 0.134(4) 0.155(4) 0.114(4) -0.034(3) 0.028(3) -0.055(4)
O1 0.39(3) 0.24(2) 0.45(4) 0.16(3) 0.21(3) -0.03(2)
O2 0.226(18) 0.32(2) 0.158(14) -0.112(15) -0.015(13) 0.067(17)
O3 0.25(2) 0.27(2) 0.24(2) -0.086(17) -0.053(16) -0.096(18)
O4 0.146(15) 0.43(4) 0.29(3) -0.19(3) -0.041(16) 0.032(19)
C36 0.37(8) 0.23(5) 0.16(4) 0.03(4) 0.07(5) -0.21(6)

loop_
_atom_type_symbol
_atom_type_description
_atom_type_scat_dispersion_real
_atom_type_scat_dispersion_imag
_atom_type_scat_source
C C 0.0033 0.0016 'International Tables Vol C Tables 4.2.6.8 and 6.1.1.4'
H H 0.0000 0.0000 'International Tables Vol C Tables 4.2.6.8 and 6.1.1.4'
N N 0.0061 0.0033 'International Tables Vol C Tables 4.2.6.8 and 6.1.1.4'
O O 0.0106 0.0060 'International Tables Vol C Tables 4.2.6.8 and 6.1.1.4'
P P 0.1023 0.0942 'International Tables Vol C Tables 4.2.6.8 and 6.1.1.4'
Cl Cl 0.1484 0.1585 'International Tables Vol C Tables 4.2.6.8 and 6.1.1.4'
Cu Cu 0.3201 1.2651 'International Tables Vol C Tables 4.2.6.8 and 6.1.1.4'
Pt Pt -1.7033 8.3905 'International Tables Vol C Tables 4.2.6.8 and 6.1.1.4'

loop_
_geom_angle_atom_site_label_1
_geom_angle_atom_site_label_2
_geom_angle_atom_site_label_3
_geom_angle
_geom_angle_site_symmetry_1
_geom_angle_site_symmetry_3
_geom_angle_publ_flag
C26 Pt1 C26 180.000(1) . 3_556 ?
C26 Pt1 P1 91.8(2) . . ?
C26 Pt1 P1 88.2(2) 3_556 . ?
C26 Pt1 P1 88.2(2) . 3_556 ?
C26 Pt1 P1 91.8(2) 3_556 3_556 ?
P1 Pt1 P1 180.00(13) . 3_556 ?
N3 Cu1 N2 99.0(4) . . ?
N3 Cu1 C27 116.6(4) . . ?
N2 Cu1 C27 144.1(3) . . ?
N3 Cu1 C26 152.0(4) . . ?
N2 Cu1 C26 108.9(3) . . ?
C27 Cu1 C26 35.9(3) . . ?
C20 P1 C14 103.2(4) . . ?
C20 P1 C13 107.5(5) . . ?
C14 P1 C13 101.0(5) . . ?
C20 P1 Pt1 115.1(3) . . ?
C14 P1 Pt1 116.7(3) . . ?
C13 P1 Pt1 111.9(3) . . ?
C8 N1 C13 121.3(9) . . ?
C8 N1 C1 120.7(9) . . ?
C13 N1 C1 117.1(9) . . ?
C12 N2 C8 118.6(10) . . ?
C12 N2 Cu1 118.3(8) . . ?
C8 N2 Cu1 120.7(7) . . ?
N1 C1 C2 109.6(10) . . ?
C3 C2 C7 119.1(12) . . ?
C3 C2 C1 121.1(11) . . ?
C7 C2 C1 119.7(11) . . ?
C2 C3 C4 120.7(15) . . ?
C5 C4 C3 121.0(18) . . ?
C4 C5 C6 118.9(17) . . ?
C5 C6 C7 119.3(16) . . ?
C2 C7 C6 120.9(14) . . ?
N2 C8 N1 119.2(9) . . ?
N2 C8 C9 121.7(10) . . ?
N1 C8 C9 119.0(10) . . ?
C8 C9 C10 115.5(12) . . ?
C11 C10 C9 121.9(12) . . ?
C12 C11 C10 117.1(12) . . ?
N2 C12 C11 124.8(12) . . ?
N1 C13 P1 114.9(7) . . ?
C15 C14 C19 118.3(9) . . ?
C15 C14 P1 123.1(8) . . ?
C19 C14 P1 118.2(8) . . ?
C16 C15 C14 121.9(12) . . ?
C15 C16 C17 120.3(13) . . ?
C18 C17 C16 119.3(12) . . ?
C17 C18 C19 120.9(12) . . ?
C14 C19 C18 119.4(11) . . ?
C25 C20 C21 119.6(10) . . ?
C25 C20 P1 120.0(7) . . ?
C21 C20 P1 120.2(9) . . ?
C22 C21 C20 119.8(13) . . ?
C23 C22 C21 120.7(13) . . ?
C22 C23 C24 121.2(12) . . ?
C23 C24 C25 117.5(13) . . ?
C20 C25 C24 121.2(11) . . ?
C27 C26 Pt1 166.7(8) . . ?
C27 C26 Cu1 71.6(6) . . ?
Pt1 C26 Cu1 119.7(4) . . ?
C26 C27 C28 158.4(10) . . ?
C26 C27 Cu1 72.5(6) . . ?
C28 C27 Cu1 128.2(6) . . ?
C33 C28 C29 117.3(9) . . ?
C33 C28 C27 120.2(9) . . ?
C29 C28 C27 122.5(9) . . ?
C30 C29 C28 122.3(12) . . ?
C31 C30 C29 120.3(12) . . ?
C30 C31 C32 120.4(12) . . ?
C31 C32 C33 119.6(12) . . ?
C28 C33 C32 120.1(11) . . ?
C34 N3 Cu1 177.5(11) . . ?
N3 C34 C35 178.2(16) . . ?
O3 Cl1 O1 113.3(10) . . ?
O3 Cl1 O2 110.3(9) . . ?
O1 Cl1 O2 110.5(9) . . ?
O3 Cl1 O4 108.7(9) . . ?
O1 Cl1 O4 107.9(9) . . ?
O2 Cl1 O4 105.8(8) . . ?
Cl3 C36 Cl2 109.3(4) . . ?

loop_
_geom_bond_atom_site_label_1
_geom_bond_atom_site_label_2
_geom_bond_distance
_geom_bond_site_symmetry_2
_geom_bond_publ_flag
Pt1 C26 2.024(8) . ?
Pt1 C26 2.024(8) 3_556 ?
Pt1 P1 2.324(2) . ?
Pt1 P1 2.324(2) 3_556 ?
Cu1 N3 1.965(9) . ?
Cu1 N2 2.019(9) . ?
Cu1 C27 2.021(10) . ?
Cu1 C26 2.031(8) . ?
P1 C20 1.817(9) . ?
P1 C14 1.820(9) . ?
P1 C13 1.895(11) . ?
N1 C8 1.407(12) . ?
N1 C13 1.418(12) . ?
N1 C1 1.479(13) . ?
N2 C12 1.341(13) . ?
N2 C8 1.345(12) . ?
C1 C2 1.533(16) . ?
C2 C3 1.316(17) . ?
C2 C7 1.360(15) . ?
C3 C4 1.42(2) . ?
C4 C5 1.33(2) . ?
C5 C6 1.37(3) . ?
C6 C7 1.41(2) . ?
C8 C9 1.408(14) . ?
C9 C10 1.437(17) . ?
C10 C11 1.355(18) . ?
C11 C12 1.354(17) . ?
C14 C15 1.379(14) . ?
C14 C19 1.404(14) . ?
C15 C16 1.364(15) . ?
C16 C17 1.391(19) . ?
C17 C18 1.363(18) . ?
C18 C19 1.405(15) . ?
C20 C25 1.366(15) . ?
C20 C21 1.380(14) . ?
C21 C22 1.367(17) . ?
C22 C23 1.35(2) . ?
C23 C24 1.389(19) . ?
C24 C25 1.392(15) . ?
C26 C27 1.248(11) . ?
C27 C28 1.433(12) . ?
C28 C33 1.360(14) . ?
C28 C29 1.395(13) . ?
C29 C30 1.360(15) . ?
C30 C31 1.332(17) . ?
C31 C32 1.368(17) . ?
C32 C33 1.420(15) . ?
N3 C34 1.128(13) . ?
C34 C35 1.471(17) . ?
Cl1 O3 1.328(11) . ?
Cl1 O1 1.334(12) . ?
Cl1 O2 1.366(11) . ?
Cl1 O4 1.401(13) . ?
C36 Cl3 1.776(5) . ?
C36 Cl2 1.776(5) . ?

loop_
_geom_torsion_atom_site_label_1
_geom_torsion_atom_site_label_2
_geom_torsion_atom_site_label_3
_geom_torsion_atom_site_label_4
_geom_torsion
_geom_torsion_site_symmetry_1
_geom_torsion_site_symmetry_2
_geom_torsion_site_symmetry_3
_geom_torsion_site_symmetry_4
_geom_torsion_publ_flag
C26 Pt1 P1 C20 45.6(4) . . . . ?
C26 Pt1 P1 C20 -134.4(4) 3_556 . . . ?
P1 Pt1 P1 C20 134(100) 3_556 . . . ?
C26 Pt1 P1 C14 166.8(4) . . . . ?
C26 Pt1 P1 C14 -13.2(4) 3_556 . . . ?
P1 Pt1 P1 C14 -105(100) 3_556 . . . ?
C26 Pt1 P1 C13 -77.6(4) . . . . ?
C26 Pt1 P1 C13 102.4(4) 3_556 . . . ?
P1 Pt1 P1 C13 11(100) 3_556 . . . ?
N3 Cu1 N2 C12 -59.3(10) . . . . ?
C27 Cu1 N2 C12 127.8(9) . . . . ?
C26 Cu1 N2 C12 118.6(9) . . . . ?
N3 Cu1 N2 C8 138.8(8) . . . . ?
C27 Cu1 N2 C8 -34.2(12) . . . . ?
C26 Cu1 N2 C8 -43.3(9) . . . . ?
C8 N1 C1 C2 -126.6(11) . . . . ?
C13 N1 C1 C2 63.7(13) . . . . ?
N1 C1 C2 C3 62.0(16) . . . . ?
N1 C1 C2 C7 -122.0(12) . . . . ?
C7 C2 C3 C4 -3(2) . . . . ?
C1 C2 C3 C4 173.1(15) . . . . ?
C2 C3 C4 C5 4(3) . . . . ?
C3 C4 C5 C6 -4(3) . . . . ?
C4 C5 C6 C7 2(3) . . . . ?
C3 C2 C7 C6 1(2) . . . . ?
C1 C2 C7 C6 -174.8(13) . . . . ?
C5 C6 C7 C2 -1(3) . . . . ?
C12 N2 C8 N1 169.9(10) . . . . ?
Cu1 N2 C8 N1 -28.2(13) . . . . ?
C12 N2 C8 C9 -7.8(16) . . . . ?
Cu1 N2 C8 C9 154.1(8) . . . . ?
C13 N1 C8 N2 141.9(10) . . . . ?
C1 N1 C8 N2 -27.4(15) . . . . ?
C13 N1 C8 C9 -40.4(15) . . . . ?
C1 N1 C8 C9 150.4(11) . . . . ?
N2 C8 C9 C10 3.3(16) . . . . ?
N1 C8 C9 C10 -174.4(10) . . . . ?
C8 C9 C10 C11 2.1(18) . . . . ?
C9 C10 C11 C12 -3(2) . . . . ?
C8 N2 C12 C11 7.3(19) . . . . ?
Cu1 N2 C12 C11 -155.0(11) . . . . ?
C10 C11 C12 N2 -2(2) . . . . ?
C8 N1 C13 P1 -83.9(12) . . . . ?
C1 N1 C13 P1 85.7(11) . . . . ?
C20 P1 C13 N1 -90.8(8) . . . . ?
C14 P1 C13 N1 161.4(8) . . . . ?
Pt1 P1 C13 N1 36.6(9) . . . . ?
C20 P1 C14 C15 -150.6(9) . . . . ?
C13 P1 C14 C15 -39.5(9) . . . . ?
Pt1 P1 C14 C15 82.0(9) . . . . ?
C20 P1 C14 C19 37.3(9) . . . . ?
C13 P1 C14 C19 148.4(8) . . . . ?
Pt1 P1 C14 C19 -90.0(8) . . . . ?
C19 C14 C15 C16 0.3(16) . . . . ?
P1 C14 C15 C16 -171.8(9) . . . . ?
C14 C15 C16 C17 -0.1(19) . . . . ?
C15 C16 C17 C18 0(2) . . . . ?
C16 C17 C18 C19 1(2) . . . . ?
C15 C14 C19 C18 0.1(15) . . . . ?
P1 C14 C19 C18 172.5(8) . . . . ?
C17 C18 C19 C14 -0.6(17) . . . . ?
C14 P1 C20 C25 -113.6(9) . . . . ?
C13 P1 C20 C25 140.2(9) . . . . ?
Pt1 P1 C20 C25 14.7(10) . . . . ?
C14 P1 C20 C21 61.3(10) . . . . ?
C13 P1 C20 C21 -44.9(11) . . . . ?
Pt1 P1 C20 C21 -170.5(9) . . . . ?
C25 C20 C21 C22 -1.0(19) . . . . ?
P1 C20 C21 C22 -175.9(11) . . . . ?
C20 C21 C22 C23 1(2) . . . . ?
C21 C22 C23 C24 0(3) . . . . ?
C22 C23 C24 C25 -1(3) . . . . ?
C21 C20 C25 C24 0.1(18) . . . . ?
P1 C20 C25 C24 175.0(11) . . . . ?
C23 C24 C25 C20 1(2) . . . . ?
C26 Pt1 C26 C27 140(100) 3_556 . . . ?
P1 Pt1 C26 C27 -116(3) . . . . ?
P1 Pt1 C26 C27 64(3) 3_556 . . . ?
C26 Pt1 C26 Cu1 -7(100) 3_556 . . . ?
P1 Pt1 C26 Cu1 96.7(4) . . . . ?
P1 Pt1 C26 Cu1 -83.3(4) 3_556 . . . ?
N3 Cu1 C26 C27 -13.5(10) . . . . ?
N2 Cu1 C26 C27 170.9(6) . . . . ?
N3 Cu1 C26 Pt1 158.9(6) . . . . ?
N2 Cu1 C26 Pt1 -16.7(5) . . . . ?
C27 Cu1 C26 Pt1 172.5(8) . . . . ?
Pt1 C26 C27 C28 14(5) . . . . ?
Cu1 C26 C27 C28 165(2) . . . . ?
Pt1 C26 C27 Cu1 -150(3) . . . . ?
N3 Cu1 C27 C26 172.9(5) . . . . ?
N2 Cu1 C27 C26 -14.8(9) . . . . ?
N3 Cu1 C27 C28 0.1(9) . . . . ?
N2 Cu1 C27 C28 172.3(7) . . . . ?
C26 Cu1 C27 C28 -172.9(11) . . . . ?
C26 C27 C28 C33 5(3) . . . . ?
Cu1 C27 C28 C33 166.7(7) . . . . ?
C26 C27 C28 C29 -173(2) . . . . ?
Cu1 C27 C28 C29 -11.4(14) . . . . ?
C33 C28 C29 C30 -2.3(17) . . . . ?
C27 C28 C29 C30 175.9(11) . . . . ?
C28 C29 C30 C31 4(2) . . . . ?
C29 C30 C31 C32 -3(2) . . . . ?
C30 C31 C32 C33 1.3(19) . . . . ?
C29 C28 C33 C32 0.6(15) . . . . ?
C27 C28 C33 C32 -177.7(9) . . . . ?
C31 C32 C33 C28 -0.2(17) . . . . ?
N2 Cu1 N3 C34 37(27) . . . . ?
C27 Cu1 N3 C34 -147(27) . . . . ?
C26 Cu1 N3 C34 -138(27) . . . . ?
Cu1 N3 C34 C35 26(74) . . . . ?
